data_4505579
loop_
_publ_author_name
'Lu, Zhiyong'
'Xing, Hang'
'Sun, Ran'
'Bai, Junfeng'
'Zheng, Baishu'
'Li, Yizhi'

_publ_section_title
;
 Water Stable Metal--Organic Framework Evolutionally Formed from a
 Flexible Multidentate Ligand with Acylamide Groups for Selective
 CO2Adsorption
;
_journal_issue 3
_journal_name_full 'Crystal Growth &amp; Design'
_journal_page_first 1081
_journal_paper_doi 10.1021/cg201594p
_journal_volume 12
_journal_year 2012
_chemical_formula_moiety 'C30 H36 Cu3 N6 O24, 4(H2 O)'
_chemical_formula_sum 'C30 H44 Cu3 N6 O28'
_chemical_formula_weight 1127.33
_chemical_name_systematic
; 
 ? 
;
_space_group_IT_number 14
_symmetry_cell_setting monoclinic
_symmetry_space_group_name_Hall '-P 2yn'
_symmetry_space_group_name_H-M 'P 1 21/n 1'
_atom_sites_solution_hydrogens geom
_atom_sites_solution_primary direct
_atom_sites_solution_secondary difmap
_audit_creation_method SHELXL-97
_cell_angle_alpha 90.00
_cell_angle_beta 94.279(4)
_cell_angle_gamma 90.00
_cell_formula_units_Z 2
_cell_length_a 7.5477(15)
_cell_length_b 15.324(3)
_cell_length_c 18.438(4)
_cell_measurement_reflns_used 2367
_cell_measurement_temperature 291(2)
_cell_measurement_theta_max 24.73
_cell_measurement_theta_min 2.58
_cell_volume 2126.6(8)
_computing_cell_refinement SMART
_computing_data_collection 'SMART (Bruker, 2000)'
_computing_data_reduction 'SAINT (Bruker, 2000)'
_computing_molecular_graphics SHELXTL
_computing_publication_material SHELXTL
_computing_structure_refinement SHELXTL
_computing_structure_solution 'SHELXTL (Bruker, 2000)'
_diffrn_ambient_temperature 291(2)
_diffrn_measured_fraction_theta_full 0.999
_diffrn_measured_fraction_theta_max 0.999
_diffrn_measurement_device_type 'Bruker Smart Apex CCD'
_diffrn_measurement_method 'phi and omega scans'
_diffrn_radiation_monochromator graphite
_diffrn_radiation_source 'fine-focus sealed tube'
_diffrn_radiation_type MoK\a
_diffrn_radiation_wavelength 0.71073
_diffrn_reflns_av_R_equivalents 0.0747
_diffrn_reflns_av_sigmaI/netI 0.0853
_diffrn_reflns_limit_h_max 9
_diffrn_reflns_limit_h_min -9
_diffrn_reflns_limit_k_max 18
_diffrn_reflns_limit_k_min -18
_diffrn_reflns_limit_l_max 10
_diffrn_reflns_limit_l_min -22
_diffrn_reflns_number 11517
_diffrn_reflns_theta_full 26.00
_diffrn_reflns_theta_max 26.00
_diffrn_reflns_theta_min 1.73
_exptl_absorpt_coefficient_mu 1.593
_exptl_absorpt_correction_T_max 0.73
_exptl_absorpt_correction_T_min 0.67
_exptl_absorpt_correction_type multi-scan
_exptl_absorpt_process_details 'SADABS; Bruker, 2000'
_exptl_crystal_colour blue
_exptl_crystal_density_diffrn 1.761
_exptl_crystal_density_method 'not measured'
_exptl_crystal_description block
_exptl_crystal_F_000 1154
_exptl_crystal_size_max 0.26
_exptl_crystal_size_mid 0.24
_exptl_crystal_size_min 0.20
_refine_diff_density_max 0.522
_refine_diff_density_min -0.855
_refine_diff_density_rms 0.099
_refine_ls_extinction_method none
_refine_ls_goodness_of_fit_ref 1.009
_refine_ls_hydrogen_treatment constr
_refine_ls_matrix_type full
_refine_ls_number_parameters 304
_refine_ls_number_reflns 4178
_refine_ls_number_restraints 0
_refine_ls_restrained_S_all 1.009
_refine_ls_R_factor_all 0.0723
_refine_ls_R_factor_gt 0.0437
_refine_ls_shift/su_max 0.000
_refine_ls_shift/su_mean 0.000
_refine_ls_structure_factor_coef Fsqd
_refine_ls_weighting_details 'calc w=1/[\s^2^(Fo^2^)+(0.025P)^2^] where P=(Fo^2^+2Fc^2^)/3'
_refine_ls_weighting_scheme calc
_refine_ls_wR_factor_gt 0.0853
_refine_ls_wR_factor_ref 0.0913
_reflns_number_gt 2752
_reflns_number_total 4178
_reflns_threshold_expression >2sigma(I)
_cod_data_source_file cg201594p_si_002.cif
_cod_data_source_block complex3
_cod_depositor_comments
;
The following automatic conversions were performed:

'_symmetry_cell_setting' value 'Monoclinic' changed to 'monoclinic'
according to /home/saulius/struct/CIF-dictionaries/cif_core.dic
dictionary named 'cif_core.dic' version 2.4.1 from 2010-06-29.

Automatic conversion script
Id: cif_fix_values 1715 2011-07-08 13:25:40Z adriana 
;
_cod_original_sg_symbol_H-M P21/n
_cod_database_code 4505579

loop_
_symmetry_equiv_pos_as_xyz
'x, y, z'
'-x+1/2, y+1/2, -z+1/2'
'-x, -y, -z'
'x-1/2, -y-1/2, z-1/2'

loop_
_atom_site_label
_atom_site_type_symbol
_atom_site_fract_x
_atom_site_fract_y
_atom_site_fract_z
_atom_site_U_iso_or_equiv
_atom_site_adp_type
_atom_site_occupancy
_atom_site_symmetry_multiplicity
_atom_site_calc_flag
_atom_site_refinement_flags
C1 C 0.7827(5) 1.0354(2) 0.0385(2) 0.0206(8) Uani 1 1 d .
C2 C 0.7318(5) 0.9685(2) 0.0829(2) 0.0244(9) Uani 1 1 d .
H2A H 0.7399 0.9756 0.1331 0.029 Uiso 1 1 d R
C3 C 0.6684(5) 0.8900(2) 0.0520(2) 0.0228(9) Uani 1 1 d .
C4 C 0.6517(5) 0.8802(2) -0.0233(2) 0.0244(9) Uani 1 1 d .
H4 H 0.6072 0.8284 -0.0438 0.029 Uiso 1 1 d R
C5 C 0.7008(5) 0.9476(2) -0.0674(2) 0.0205(8) Uani 1 1 d .
C6 C 0.7679(5) 1.0239(2) -0.0364(2) 0.0224(9) Uani 1 1 d .
H6 H 0.8038 1.0685 -0.0662 0.027 Uiso 1 1 d R
C7 C 0.8414(5) 1.1235(2) 0.0667(2) 0.0251(9) Uani 1 1 d .
C8 C 0.8908(6) 1.2230(2) 0.1680(2) 0.0347(11) Uani 1 1 d .
H8A H 0.9996 1.2439 0.1491 0.042 Uiso 1 1 d R
H8B H 0.9118 1.2184 0.2204 0.042 Uiso 1 1 d R
C9 C 0.7461(5) 1.2892(2) 0.1507(2) 0.0245(9) Uani 1 1 d .
C10 C 0.6111(5) 0.8210(2) 0.1025(2) 0.0273(10) Uani 1 1 d .
C11 C 0.3879(5) 0.7163(2) 0.1304(2) 0.0264(9) Uani 1 1 d .
H11A H 0.2598 0.7137 0.1212 0.032 Uiso 1 1 d R
H11B H 0.4140 0.7331 0.1808 0.032 Uiso 1 1 d R
C12 C 0.4646(5) 0.6261(2) 0.1185(2) 0.0253(9) Uani 1 1 d .
C13 C 0.6776(5) 0.9454(2) -0.1493(2) 0.0247(9) Uani 1 1 d .
C14 C 0.5601(5) 0.8696(2) -0.2583(2) 0.0279(10) Uani 1 1 d .
H14A H 0.5394 0.8081 -0.2682 0.033 Uiso 1 1 d R
H14B H 0.6715 0.8849 -0.2780 0.033 Uiso 1 1 d R
C15 C 0.4122(5) 0.9216(2) -0.2997(2) 0.0258(9) Uani 1 1 d .
Cu1 Cu 0.62433(6) 0.46824(3) 0.17700(3) 0.02449(14) Uani 1 1 d .
Cu2 Cu 0.5000 0.5000 0.0000 0.0315(2) Uani 1 2 d S
N1 N 0.8524(4) 1.13655(19) 0.13883(17) 0.0290(8) Uani 1 1 d .
H1 H 0.8364 1.0937 0.1678 0.035 Uiso 1 1 d R
N2 N 0.4568(4) 0.78167(18) 0.08401(17) 0.0276(8) Uani 1 1 d .
H2 H 0.3976 0.7959 0.0441 0.033 Uiso 1 1 d R
N3 N 0.5809(4) 0.88087(19) -0.18033(16) 0.0245(8) Uani 1 1 d .
H3 H 0.5295 0.8447 -0.1531 0.029 Uiso 1 1 d R
O1 O 0.8720(4) 1.18172(16) 0.02371(15) 0.0412(8) Uani 1 1 d .
O2 O 0.5981(4) 1.26496(15) 0.12322(15) 0.0343(7) Uani 1 1 d .
O3 O 0.7867(3) 1.36717(15) 0.16636(13) 0.0267(6) Uani 1 1 d .
O4 O 0.7021(4) 0.80275(17) 0.15915(15) 0.0427(8) Uani 1 1 d .
O5 O 0.4940(4) 0.60790(16) 0.05426(15) 0.0362(7) Uani 1 1 d .
O6 O 0.4872(3) 0.57739(16) 0.17359(14) 0.0284(6) Uani 1 1 d .
O7 O 0.7451(4) 1.00213(18) -0.18535(15) 0.0410(8) Uani 1 1 d .
O8 O 0.3129(3) 0.96975(15) -0.26403(14) 0.0290(7) Uani 1 1 d .
O9 O 0.4000(4) 0.9132(2) -0.36633(15) 0.0463(8) Uani 1 1 d .
O1W O 0.9614(5) 0.35374(18) 0.99785(19) 0.0678(11) Uani 1 1 d .
H1WB H 1.0527 0.3616 0.9641 0.081 Uiso 1 1 d R
H1WA H 0.9198 0.3053 0.9969 0.081 Uiso 1 1 d R
O2W O 0.1476(4) 0.4098(2) 0.18085(19) 0.0777(12) Uani 1 1 d .
H2WA H 0.0631 0.3877 0.1538 0.116 Uiso 1 1 d R
H2WC H 0.1194 0.4611 0.1932 0.116 Uiso 1 1 d R
O3W O 0.5219(4) 0.39824(18) 0.27111(15) 0.0419(8) Uani 1 1 d .
H3WB H 0.5712 0.3735 0.3007 0.050 Uiso 1 1 d R
H3WA H 0.4691 0.4325 0.2941 0.050 Uiso 1 1 d R
O4W O 0.4359(3) 0.41605(16) 0.10953(13) 0.0298(7) Uani 1 1 d .
H4WB H 0.4452 0.3608 0.1106 0.045 Uiso 1 1 d R
H4WC H 0.3345 0.4308 0.1226 0.045 Uiso 1 1 d R
O5W O 0.7519(4) 0.48654(17) 0.02678(16) 0.0459(8) Uani 1 1 d .
H5WA H 0.7925 0.5129 0.0569 0.055 Uiso 1 1 d R
H5WB H 0.8168 0.4446 0.0139 0.055 Uiso 1 1 d R

loop_
_atom_site_aniso_label
_atom_site_aniso_U_11
_atom_site_aniso_U_22
_atom_site_aniso_U_33
_atom_site_aniso_U_23
_atom_site_aniso_U_13
_atom_site_aniso_U_12
C1 0.018(2) 0.0179(19) 0.025(2) 0.0018(17) -0.0005(17) 0.0012(16)
C2 0.026(2) 0.024(2) 0.023(2) 0.0004(17) -0.0032(18) 0.0014(17)
C3 0.024(2) 0.022(2) 0.021(2) 0.0023(17) -0.0032(18) -0.0002(17)
C4 0.026(2) 0.020(2) 0.026(2) 0.0004(17) -0.0041(18) -0.0046(17)
C5 0.018(2) 0.023(2) 0.020(2) 0.0007(16) 0.0011(16) 0.0020(16)
C6 0.022(2) 0.019(2) 0.027(2) 0.0015(17) 0.0042(17) 0.0000(16)
C7 0.024(2) 0.022(2) 0.029(2) -0.0012(19) -0.0039(19) 0.0000(17)
C8 0.045(3) 0.026(2) 0.031(3) -0.0033(19) -0.011(2) 0.001(2)
C9 0.032(2) 0.021(2) 0.021(2) -0.0033(17) 0.0046(19) -0.0041(18)
C10 0.036(3) 0.021(2) 0.025(2) 0.0022(18) -0.002(2) -0.0005(18)
C11 0.034(2) 0.021(2) 0.024(2) 0.0014(17) 0.0013(19) -0.0028(17)
C12 0.024(2) 0.023(2) 0.029(3) -0.0020(19) 0.0027(19) -0.0068(17)
C13 0.026(2) 0.026(2) 0.022(2) 0.0023(18) 0.0023(18) 0.0012(17)
C14 0.033(2) 0.027(2) 0.023(2) -0.0026(18) -0.0009(19) 0.0042(18)
C15 0.029(2) 0.025(2) 0.023(2) 0.0016(18) 0.0010(19) -0.0039(18)
Cu1 0.0280(3) 0.0199(3) 0.0251(3) -0.0012(2) -0.0008(2) -0.0010(2)
Cu2 0.0454(5) 0.0258(4) 0.0225(4) -0.0041(3) -0.0017(3) -0.0010(3)
N1 0.043(2) 0.0172(17) 0.025(2) -0.0001(14) -0.0058(16) 0.0004(15)
N2 0.036(2) 0.0222(17) 0.0230(19) 0.0052(14) -0.0085(16) -0.0077(15)
N3 0.0286(19) 0.0255(18) 0.0191(18) 0.0012(14) -0.0001(15) -0.0012(14)
O1 0.062(2) 0.0273(16) 0.0344(18) 0.0034(14) 0.0038(16) -0.0153(14)
O2 0.0287(17) 0.0222(14) 0.051(2) -0.0026(13) -0.0066(15) -0.0043(12)
O3 0.0280(16) 0.0246(15) 0.0271(16) -0.0041(12) 0.0001(13) -0.0047(12)
O4 0.050(2) 0.0421(18) 0.0331(19) 0.0152(15) -0.0138(16) -0.0192(15)
O5 0.059(2) 0.0260(15) 0.0237(17) -0.0024(12) 0.0057(15) -0.0027(14)
O6 0.0363(17) 0.0235(15) 0.0258(16) 0.0031(12) 0.0042(13) 0.0013(12)
O7 0.055(2) 0.0438(17) 0.0246(17) 0.0068(14) 0.0060(15) -0.0211(15)
O8 0.0334(17) 0.0242(14) 0.0288(16) 0.0025(12) -0.0023(13) 0.0057(12)
O9 0.055(2) 0.063(2) 0.0200(18) 0.0017(15) -0.0013(15) 0.0136(17)
O1W 0.077(3) 0.0377(18) 0.095(3) 0.0013(19) 0.044(2) -0.0107(17)
O2W 0.039(2) 0.101(3) 0.093(3) -0.033(2) 0.008(2) -0.008(2)
O3W 0.0404(19) 0.0537(19) 0.0323(18) 0.0094(15) 0.0074(15) 0.0116(15)
O4W 0.0362(17) 0.0312(15) 0.0201(15) -0.0008(12) -0.0105(13) 0.0002(13)
O5W 0.046(2) 0.0393(18) 0.051(2) -0.0116(15) -0.0056(16) 0.0013(14)

loop_
_atom_type_symbol
_atom_type_description
_atom_type_scat_dispersion_real
_atom_type_scat_dispersion_imag
_atom_type_scat_source
C C 0.0033 0.0016 'International Tables Vol C Tables 4.2.6.8 and 6.1.1.4'
H H 0.0000 0.0000 'International Tables Vol C Tables 4.2.6.8 and 6.1.1.4'
N N 0.0061 0.0033 'International Tables Vol C Tables 4.2.6.8 and 6.1.1.4'
O O 0.0106 0.0060 'International Tables Vol C Tables 4.2.6.8 and 6.1.1.4'
Cu Cu 0.3201 1.2651 'International Tables Vol C Tables 4.2.6.8 and 6.1.1.4'

loop_
_geom_angle_atom_site_label_1
_geom_angle_atom_site_label_2
_geom_angle_atom_site_label_3
_geom_angle
_geom_angle_site_symmetry_1
_geom_angle_site_symmetry_3
C9 O3 Cu1 128.2(3) . 1_565
C2 C1 C6 119.2(3) . .
C2 C1 C7 123.3(4) . .
C6 C1 C7 117.3(3) . .
C1 C2 C3 119.9(4) . .
C1 C2 H2A 120.1 . .
C3 C2 H2A 120.0 . .
C4 C3 C2 120.1(3) . .
C4 C3 C10 122.4(3) . .
C2 C3 C10 117.5(3) . .
C5 C4 C3 119.8(3) . .
C5 C4 H4 120.2 . .
C3 C4 H4 120.0 . .
C4 C5 C6 119.7(3) . .
C4 C5 C13 123.8(3) . .
C6 C5 C13 116.4(3) . .
C5 C6 C1 121.3(3) . .
C5 C6 H6 119.4 . .
C1 C6 H6 119.3 . .
O1 C7 N1 122.2(3) . .
O1 C7 C1 119.6(4) . .
N1 C7 C1 118.2(3) . .
N1 C8 C9 114.5(3) . .
N1 C8 H8A 108.6 . .
C9 C8 H8A 108.7 . .
N1 C8 H8B 108.4 . .
C9 C8 H8B 108.8 . .
H8A C8 H8B 107.6 . .
O2 C9 O3 124.7(4) . .
O2 C9 C8 119.8(3) . .
O3 C9 C8 115.4(3) . .
O4 C10 N2 122.2(4) . .
O4 C10 C3 121.1(4) . .
N2 C10 C3 116.6(3) . .
N2 C11 C12 112.9(3) . .
N2 C11 H11A 109.0 . .
C12 C11 H11A 108.8 . .
N2 C11 H11B 109.2 . .
C12 C11 H11B 109.0 . .
H11A C11 H11B 107.8 . .
O5 C12 O6 127.4(4) . .
O5 C12 C11 115.8(3) . .
O6 C12 C11 116.8(3) . .
O7 C13 N3 121.9(4) . .
O7 C13 C5 120.4(3) . .
N3 C13 C5 117.7(3) . .
N3 C14 C15 117.1(3) . .
N3 C14 H14A 107.9 . .
C15 C14 H14A 108.1 . .
N3 C14 H14B 108.2 . .
C15 C14 H14B 107.9 . .
H14A C14 H14B 107.2 . .
O9 C15 O8 125.1(4) . .
O9 C15 C14 116.2(4) . .
O8 C15 C14 118.7(3) . .
O6 Cu1 O8 87.95(10) . 4_676
O6 Cu1 O4W 88.39(10) . .
O8 Cu1 O4W 173.72(10) 4_676 .
O6 Cu1 O3 169.74(11) . 1_545
O8 Cu1 O3 90.29(10) 4_676 1_545
O4W Cu1 O3 92.41(10) . 1_545
O6 Cu1 O3W 102.84(11) . .
O8 Cu1 O3W 94.64(11) 4_676 .
O4W Cu1 O3W 91.15(10) . .
O3 Cu1 O3W 87.37(10) 1_545 .
O5 Cu2 O5 180.00(16) 3_665 .
O5 Cu2 O5W 88.88(12) 3_665 .
O5 Cu2 O5W 91.12(12) . .
O5 Cu2 O5W 91.12(12) 3_665 3_665
O5 Cu2 O5W 88.88(12) . 3_665
O5W Cu2 O5W 180.0 . 3_665
C7 N1 C8 119.9(3) . .
C7 N1 H1 120.0 . .
C8 N1 H1 120.0 . .
C10 N2 C11 120.7(3) . .
C10 N2 H2 119.5 . .
C11 N2 H2 119.8 . .
C13 N3 C14 122.1(3) . .
C13 N3 H3 118.9 . .
C14 N3 H3 118.9 . .
C12 O5 Cu2 133.8(3) . .
C12 O6 Cu1 124.6(3) . .
C15 O8 Cu1 115.1(2) . 4_575
H1WB O1W H1WA 113.2 . .
H2WA O2W H2WC 109.5 . .
Cu1 O3W H3WB 129.4 . .
Cu1 O3W H3WA 108.2 . .
H3WB O3W H3WA 100.8 . .
Cu1 O4W H4WB 109.5 . .
Cu1 O4W H4WC 109.5 . .
H4WB O4W H4WC 109.5 . .
Cu2 O5W H5WA 118.7 . .
Cu2 O5W H5WB 125.7 . .
H5WA O5W H5WB 114.1 . .

loop_
_geom_bond_atom_site_label_1
_geom_bond_atom_site_label_2
_geom_bond_distance
_geom_bond_site_symmetry_2
O3 C9 1.261(4) .
O3 Cu1 1.994(2) 1_565
C1 C2 1.384(5) .
C1 C6 1.388(5) .
C1 C7 1.502(5) .
C2 C3 1.399(5) .
C2 H2A 0.9301 .
C3 C4 1.394(5) .
C3 C10 1.495(5) .
C4 C5 1.382(5) .
C4 H4 0.9300 .
C5 C6 1.382(5) .
C5 C13 1.507(5) .
C6 H6 0.9300 .
C7 O1 1.227(4) .
C7 N1 1.341(5) .
C8 N1 1.451(4) .
C8 C9 1.507(5) .
C8 H8A 0.9700 .
C8 H8B 0.9701 .
C9 O2 1.248(4) .
C10 O4 1.238(4) .
C10 N2 1.333(5) .
C11 N2 1.438(5) .
C11 C12 1.522(5) .
C11 H11A 0.9699 .
C11 H11B 0.9700 .
C12 O5 1.252(4) .
C12 O6 1.262(4) .
C13 O7 1.228(4) .
C13 N3 1.333(4) .
C14 N3 1.444(4) .
C14 C15 1.530(5) .
C14 H14A 0.9700 .
C14 H14B 0.9701 .
C15 O9 1.231(4) .
C15 O8 1.270(4) .
Cu1 O6 1.966(3) .
Cu1 O8 1.970(2) 4_676
Cu1 O4W 1.986(2) .
Cu1 O3 1.994(2) 1_545
Cu1 O3W 2.227(3) .
Cu2 O5 1.935(3) 3_665
Cu2 O5 1.935(3) .
Cu2 O5W 1.939(3) .
Cu2 O5W 1.939(3) 3_665
N1 H1 0.8602 .
N2 H2 0.8600 .
N3 H3 0.8600 .
O8 Cu1 1.970(2) 4_575
O1W H1WB 0.9701 .
O1W H1WA 0.8052 .
O2W H2WA 0.8499 .
O2W H2WC 0.8501 .
O3W H3WB 0.7418 .
O3W H3WA 0.8000 .
O4W H4WB 0.8500 .
O4W H4WC 0.8500 .
O5W H5WA 0.7348 .
O5W H5WB 0.8521 .

loop_
_geom_torsion_atom_site_label_1
_geom_torsion_atom_site_label_2
_geom_torsion_atom_site_label_3
_geom_torsion_atom_site_label_4
_geom_torsion
_geom_torsion_site_symmetry_1
_geom_torsion_site_symmetry_4
C6 C1 C2 C3 0.8(5) . .
C7 C1 C2 C3 176.1(3) . .
C1 C2 C3 C4 -1.8(6) . .
C1 C2 C3 C10 -178.5(3) . .
C2 C3 C4 C5 1.1(6) . .
C10 C3 C4 C5 177.5(3) . .
C3 C4 C5 C6 0.7(6) . .
C3 C4 C5 C13 -176.2(3) . .
C4 C5 C6 C1 -1.8(5) . .
C13 C5 C6 C1 175.3(3) . .
C2 C1 C6 C5 1.0(5) . .
C7 C1 C6 C5 -174.5(3) . .
C2 C1 C7 O1 -174.6(4) . .
C6 C1 C7 O1 0.7(5) . .
C2 C1 C7 N1 3.1(5) . .
C6 C1 C7 N1 178.4(3) . .
Cu1 O3 C9 O2 16.8(6) 1_565 .
Cu1 O3 C9 C8 -162.6(3) 1_565 .
N1 C8 C9 O2 10.3(6) . .
N1 C8 C9 O3 -170.3(3) . .
C4 C3 C10 O4 138.6(4) . .
C2 C3 C10 O4 -44.8(5) . .
C4 C3 C10 N2 -42.5(5) . .
C2 C3 C10 N2 134.1(4) . .
N2 C11 C12 O5 -35.8(5) . .
N2 C11 C12 O6 146.0(3) . .
C4 C5 C13 O7 -170.3(4) . .
C6 C5 C13 O7 12.7(5) . .
C4 C5 C13 N3 10.4(5) . .
C6 C5 C13 N3 -166.6(3) . .
N3 C14 C15 O9 177.9(3) . .
N3 C14 C15 O8 -1.9(5) . .
O1 C7 N1 C8 3.9(6) . .
C1 C7 N1 C8 -173.7(3) . .
C9 C8 N1 C7 67.0(5) . .
O4 C10 N2 C11 0.8(6) . .
C3 C10 N2 C11 -178.0(3) . .
C12 C11 N2 C10 -83.8(4) . .
O7 C13 N3 C14 4.7(6) . .
C5 C13 N3 C14 -175.9(3) . .
C15 C14 N3 C13 -85.5(5) . .
O6 C12 O5 Cu2 26.0(6) . .
C11 C12 O5 Cu2 -152.0(3) . .
O5W Cu2 O5 C12 -90.7(4) . .
O5W Cu2 O5 C12 89.3(4) 3_665 .
O5 C12 O6 Cu1 14.2(6) . .
C11 C12 O6 Cu1 -167.7(2) . .
O8 Cu1 O6 C12 106.1(3) 4_676 .
O4W Cu1 O6 C12 -68.8(3) . .
O3 Cu1 O6 C12 25.9(7) 1_545 .
O3W Cu1 O6 C12 -159.6(3) . .
O9 C15 O8 Cu1 1.4(5) . 4_575
C14 C15 O8 Cu1 -178.8(3) . 4_575
